data_4069946
loop_
_publ_author_name
'Gao, Lei'
'Peay, Miya A.'
'Partyka, David V.'
'Updegraff, James B.'
'Teets, Thomas S.'
'Esswein, Arthur J.'
'Zeller, Matthias'
'Hunter, Allen D.'
'Gray, Thomas G.'

_publ_section_title
;
 Mono- and Di-Gold(I) Naphthalenes and Pyrenes: Syntheses, Crystal
 Structures, and Photophysics
;
_journal_issue 19
_journal_name_full Organometallics
_journal_page_first 5669
_journal_paper_doi 10.1021/om9005214
_journal_volume 28
_journal_year 2009
_chemical_formula_moiety 'C46 H36 Au2 P2'
_chemical_formula_sum 'C46 H36 Au2 P2'
_chemical_formula_weight 1044.62
_chemical_name_systematic
;

 ?

;
_space_group_IT_number 14
_symmetry_cell_setting monoclinic
_symmetry_space_group_name_Hall '-P 2yn'
_symmetry_space_group_name_H-M 'P 1 21/n 1'
_atom_sites_solution_hydrogens geom
_atom_sites_solution_primary direct
_atom_sites_solution_secondary difmap
_audit_creation_method SHELXL-97
_cell_angle_alpha 90.00
_cell_angle_beta 101.521(2)
_cell_angle_gamma 90.00
_cell_formula_units_Z 2
_cell_length_a 7.9096(16)
_cell_length_b 12.458(3)
_cell_length_c 18.519(4)
_cell_measurement_reflns_used 4873
_cell_measurement_temperature 100(2)
_cell_measurement_theta_max 26.58
_cell_measurement_theta_min 2.24
_cell_volume 1788.1(7)
_computing_cell_refinement 'Bruker SMART'
_computing_data_collection 'Bruker SMART'
_computing_data_reduction 'Bruker SAINT'
_computing_molecular_graphics 'Bruker SHELXTL'
_computing_publication_material 'Bruker SHELXTL'
_computing_structure_refinement 'SHELXL-97 (Sheldrick, 1997)'
_computing_structure_solution 'SHELXS-97 (Sheldrick, 1990)'
_diffrn_ambient_temperature 100(2)
_diffrn_measured_fraction_theta_full 0.995
_diffrn_measured_fraction_theta_max 0.995
_diffrn_measurement_device_type 'Bruker AXS APEX II CCD area detector'
_diffrn_measurement_method 'phi and omega scans'
_diffrn_radiation_monochromator graphite
_diffrn_radiation_source 'fine-focus sealed tube'
_diffrn_radiation_type MoK\a
_diffrn_radiation_wavelength 0.71073
_diffrn_reflns_av_R_equivalents 0.0618
_diffrn_reflns_av_sigmaI/netI 0.0483
_diffrn_reflns_limit_h_max 9
_diffrn_reflns_limit_h_min -10
_diffrn_reflns_limit_k_max 15
_diffrn_reflns_limit_k_min -15
_diffrn_reflns_limit_l_max 23
_diffrn_reflns_limit_l_min -23
_diffrn_reflns_number 18684
_diffrn_reflns_theta_full 26.83
_diffrn_reflns_theta_max 26.83
_diffrn_reflns_theta_min 1.98
_diffrn_standards_decay_% none
_diffrn_standards_number 0
_exptl_absorpt_coefficient_mu 8.319
_exptl_absorpt_correction_T_max 0.7174
_exptl_absorpt_correction_T_min 0.2567
_exptl_absorpt_correction_type multi-scan
_exptl_absorpt_process_details 'AXScale in APEX2 (Bruker, 2004)'
_exptl_crystal_colour colourless
_exptl_crystal_density_diffrn 1.940
_exptl_crystal_density_meas ?
_exptl_crystal_density_method 'not measured'
_exptl_crystal_description Irregular
_exptl_crystal_F_000 1000
_exptl_crystal_size_max 0.22
_exptl_crystal_size_mid 0.06
_exptl_crystal_size_min 0.04
_refine_diff_density_max 1.089
_refine_diff_density_min -1.436
_refine_diff_density_rms 0.172
_refine_ls_extinction_method none
_refine_ls_goodness_of_fit_ref 1.025
_refine_ls_hydrogen_treatment constr
_refine_ls_matrix_type full
_refine_ls_number_parameters 226
_refine_ls_number_reflns 3814
_refine_ls_number_restraints 0
_refine_ls_restrained_S_all 1.025
_refine_ls_R_factor_all 0.0553
_refine_ls_R_factor_gt 0.0293
_refine_ls_shift/su_max 0.012
_refine_ls_shift/su_mean 0.002
_refine_ls_structure_factor_coef Fsqd
_refine_ls_weighting_details 'calc w=1/[\s^2^(Fo^2^)+(0.0354P)^2^+2.9780P] where P=(Fo^2^+2Fc^2^)/3'
_refine_ls_weighting_scheme calc
_refine_ls_wR_factor_gt 0.0648
_refine_ls_wR_factor_ref 0.0750
_reflns_number_gt 2808
_reflns_number_total 3814
_reflns_threshold_expression >2sigma(I)
_cod_data_source_file om9005214_si_002.cif
_cod_data_source_block mc041708_0m
_cod_depositor_comments
;
The following automatic conversions were performed:

'_symmetry_cell_setting' value 'Monoclinic' changed to 'monoclinic'
according to /home/saulius/struct/CIF-dictionaries/cif_core.dic
dictionary named 'cif_core.dic' version 2.4.2 from 2011-04-26.

Automatic conversion script
Id: cif_fix_values 1715 2011-07-08 13:25:40Z adriana 

The following automatic conversions were performed:

'_exptl_crystal_density_meas' value 'not measured' was changed to '?'
- the value is perceived as not measured.

Automatic conversion script
Id: cif_fix_values 3008 2015-01-20 13:52:24Z robertas 
;
_cod_original_cell_volume 1788.1(6)
_cod_original_sg_symbol_H-M P2(1)/n
_cod_database_code 4069946

loop_
_symmetry_equiv_pos_as_xyz
'x, y, z'
'-x+1/2, y+1/2, -z+1/2'
'-x, -y, -z'
'x-1/2, -y-1/2, z-1/2'

loop_
_atom_site_label
_atom_site_type_symbol
_atom_site_fract_x
_atom_site_fract_y
_atom_site_fract_z
_atom_site_U_iso_or_equiv
_atom_site_adp_type
_atom_site_occupancy
_atom_site_symmetry_multiplicity
_atom_site_calc_flag
_atom_site_refinement_flags
Au1 Au 0.49172(3) 0.834228(19) 0.095565(12) 0.01790(8) Uani 1 1 d .
P1 P 0.42854(19) 0.99719(13) 0.13743(8) 0.0164(3) Uani 1 1 d .
C12 C 0.5994(8) 1.1937(5) 0.1355(3) 0.0190(13) Uani 1 1 d .
H12 H 0.5046 1.2167 0.0988 0.023 Uiso 1 1 calc R
C19 C 0.5309(8) 0.6849(4) 0.0592(3) 0.0156(12) Uani 1 1 d .
C3 C 0.1576(9) 0.8793(6) 0.2823(4) 0.0274(16) Uani 1 1 d .
H3 H 0.0795 0.8215 0.2825 0.033 Uiso 1 1 calc R
C16 C 0.0192(8) 1.1762(6) -0.0259(3) 0.0262(15) Uani 1 1 d .
H16 H -0.0657 1.2133 -0.0604 0.031 Uiso 1 1 calc R
C17 C 0.1128(8) 1.0950(5) -0.0499(3) 0.0209(14) Uani 1 1 d .
H17 H 0.0929 1.0766 -0.1007 0.025 Uiso 1 1 calc R
C2 C 0.2273(8) 0.8985(5) 0.2208(3) 0.0200(13) Uani 1 1 d .
H2 H 0.1967 0.8535 0.1788 0.024 Uiso 1 1 calc R
C9 C 0.8797(9) 1.1278(6) 0.2394(4) 0.0281(16) Uani 1 1 d .
H9 H 0.9774 1.1050 0.2746 0.034 Uiso 1 1 calc R
C13 C 0.2656(7) 1.0679(5) 0.0737(3) 0.0168(13) Uani 1 1 d .
C14 C 0.1697(8) 1.1496(5) 0.0973(3) 0.0219(14) Uani 1 1 d .
H14 H 0.1888 1.1677 0.1482 0.026 Uiso 1 1 calc R
C7 C 0.6027(8) 1.0909(5) 0.1632(3) 0.0184(13) Uani 1 1 d .
C8 C 0.7461(8) 1.0579(5) 0.2145(3) 0.0203(14) Uani 1 1 d .
H8 H 0.7520 0.9864 0.2326 0.024 Uiso 1 1 calc R
C15 C 0.0472(8) 1.2044(5) 0.0477(4) 0.0241(14) Uani 1 1 d .
H15 H -0.0171 1.2609 0.0638 0.029 Uiso 1 1 calc R
C21 C 0.7153(8) 0.5318(5) 0.0538(3) 0.0238(15) Uani 1 1 d .
H21 H 0.8253 0.4986 0.0673 0.029 Uiso 1 1 calc R
C20 C 0.6937(8) 0.6322(5) 0.0779(3) 0.0244(15) Uani 1 1 d .
H20 H 0.7884 0.6681 0.1078 0.029 Uiso 1 1 calc R
C1 C 0.3412(7) 0.9823(5) 0.2199(3) 0.0191(13) Uani 1 1 d .
C5 C 0.3155(8) 1.0273(6) 0.3423(4) 0.0291(17) Uani 1 1 d .
H5 H 0.3473 1.0717 0.3845 0.035 Uiso 1 1 calc R
C18 C 0.2357(8) 1.0404(5) 0.0003(3) 0.0194(13) Uani 1 1 d .
H18 H 0.2995 0.9838 -0.0159 0.023 Uiso 1 1 calc R
C10 C 0.8699(8) 1.2316(6) 0.2126(4) 0.0266(16) Uani 1 1 d .
H10 H 0.9598 1.2811 0.2305 0.032 Uiso 1 1 calc R
C6 C 0.3824(8) 1.0463(5) 0.2817(3) 0.0243(15) Uani 1 1 d .
H6 H 0.4593 1.1048 0.2817 0.029 Uiso 1 1 calc R
C11 C 0.7333(8) 1.2632(5) 0.1610(3) 0.0238(15) Uani 1 1 d .
H11 H 0.7295 1.3342 0.1421 0.029 Uiso 1 1 calc R
C22 C 0.5801(7) 0.4752(5) 0.0094(3) 0.0175(13) Uani 1 1 d .
C23 C 0.4004(8) 0.6286(5) 0.0168(3) 0.0188(13) Uani 1 1 d .
H23 H 0.2900 0.6614 0.0044 0.023 Uiso 1 1 calc R
C4 C 0.2013(9) 0.9439(6) 0.3429(4) 0.0266(15) Uani 1 1 d .
H4 H 0.1533 0.9313 0.3852 0.032 Uiso 1 1 calc R

loop_
_atom_site_aniso_label
_atom_site_aniso_U_11
_atom_site_aniso_U_22
_atom_site_aniso_U_33
_atom_site_aniso_U_23
_atom_site_aniso_U_13
_atom_site_aniso_U_12
Au1 0.02193(13) 0.01533(12) 0.01630(12) -0.00159(11) 0.00351(8) 0.00024(11)
P1 0.0194(8) 0.0148(7) 0.0151(8) -0.0017(7) 0.0034(6) 0.0001(7)
C12 0.019(3) 0.019(3) 0.019(3) -0.001(2) 0.005(2) -0.003(2)
C19 0.024(3) 0.009(3) 0.013(3) -0.001(2) 0.004(2) -0.003(2)
C3 0.023(4) 0.028(4) 0.033(4) 0.011(3) 0.008(3) 0.002(3)
C16 0.019(3) 0.037(4) 0.021(3) 0.004(3) 0.000(3) -0.004(3)
C17 0.022(3) 0.026(4) 0.013(3) -0.006(3) -0.001(2) -0.006(3)
C2 0.020(3) 0.024(4) 0.014(3) -0.002(3) -0.001(2) -0.002(3)
C9 0.021(3) 0.040(4) 0.023(4) 0.000(3) 0.001(3) 0.002(3)
C13 0.016(3) 0.017(3) 0.017(3) -0.001(2) 0.002(2) -0.001(2)
C14 0.023(3) 0.023(4) 0.019(3) -0.006(3) 0.001(3) -0.003(3)
C7 0.018(3) 0.025(3) 0.012(3) -0.005(3) 0.003(2) 0.004(3)
C8 0.026(3) 0.020(3) 0.015(3) -0.001(3) 0.003(3) 0.000(3)
C15 0.021(3) 0.028(4) 0.023(4) -0.002(3) 0.002(3) 0.002(3)
C21 0.017(3) 0.028(4) 0.024(4) 0.001(3) 0.000(3) 0.003(3)
C20 0.026(4) 0.026(4) 0.018(3) -0.004(3) -0.002(3) -0.003(3)
C1 0.018(3) 0.022(3) 0.016(3) 0.000(3) -0.001(2) 0.001(3)
C5 0.020(3) 0.048(5) 0.020(3) -0.013(3) 0.004(3) 0.006(3)
C18 0.025(3) 0.015(3) 0.019(3) -0.004(2) 0.007(3) -0.003(3)
C10 0.019(3) 0.031(4) 0.030(4) -0.011(3) 0.002(3) -0.012(3)
C6 0.019(3) 0.031(4) 0.020(3) 0.000(3) -0.003(3) -0.001(3)
C11 0.025(4) 0.022(4) 0.024(4) -0.002(3) 0.004(3) -0.002(3)
C22 0.021(3) 0.022(3) 0.010(3) 0.003(2) 0.004(2) 0.002(3)
C23 0.019(3) 0.022(3) 0.013(3) 0.005(2) -0.001(2) 0.006(3)
C4 0.026(4) 0.034(4) 0.021(4) 0.007(3) 0.007(3) 0.009(3)

loop_
_atom_type_symbol
_atom_type_description
_atom_type_scat_dispersion_real
_atom_type_scat_dispersion_imag
_atom_type_scat_source
C C 0.0033 0.0016 'International Tables Vol C Tables 4.2.6.8 and 6.1.1.4'
H H 0.0000 0.0000 'International Tables Vol C Tables 4.2.6.8 and 6.1.1.4'
P P 0.1023 0.0942 'International Tables Vol C Tables 4.2.6.8 and 6.1.1.4'
Au Au -2.0133 8.8022 'International Tables Vol C Tables 4.2.6.8 and 6.1.1.4'

loop_
_geom_angle_atom_site_label_1
_geom_angle_atom_site_label_2
_geom_angle_atom_site_label_3
_geom_angle
_geom_angle_site_symmetry_1
_geom_angle_site_symmetry_3
C19 Au1 P1 175.78(17) . .
C7 P1 C13 105.5(3) . .
C7 P1 C1 104.2(3) . .
C13 P1 C1 105.1(3) . .
C7 P1 Au1 117.6(2) . .
C13 P1 Au1 113.2(2) . .
C1 P1 Au1 110.2(2) . .
C11 C12 C7 120.0(6) . .
C11 C12 H12 120.0 . .
C7 C12 H12 120.0 . .
C23 C19 C20 116.6(5) . .
C23 C19 Au1 121.1(5) . .
C20 C19 Au1 122.3(4) . .
C4 C3 C2 119.9(7) . .
C4 C3 H3 120.1 . .
C2 C3 H3 120.1 . .
C17 C16 C15 120.9(6) . .
C17 C16 H16 119.5 . .
C15 C16 H16 119.5 . .
C16 C17 C18 119.7(6) . .
C16 C17 H17 120.1 . .
C18 C17 H17 120.1 . .
C3 C2 C1 120.6(6) . .
C3 C2 H2 119.7 . .
C1 C2 H2 119.7 . .
C8 C9 C10 119.2(6) . .
C8 C9 H9 120.4 . .
C10 C9 H9 120.4 . .
C18 C13 C14 119.7(6) . .
C18 C13 P1 119.1(5) . .
C14 C13 P1 121.1(5) . .
C15 C14 C13 120.5(6) . .
C15 C14 H14 119.7 . .
C13 C14 H14 119.7 . .
C12 C7 C8 118.8(6) . .
C12 C7 P1 123.3(5) . .
C8 C7 P1 117.9(5) . .
C9 C8 C7 120.7(6) . .
C9 C8 H8 119.7 . .
C7 C8 H8 119.7 . .
C14 C15 C16 119.1(6) . .
C14 C15 H15 120.5 . .
C16 C15 H15 120.5 . .
C20 C21 C22 121.9(6) . .
C20 C21 H21 119.1 . .
C22 C21 H21 119.1 . .
C21 C20 C19 121.0(6) . .
C21 C20 H20 119.5 . .
C19 C20 H20 119.5 . .
C6 C1 C2 118.2(6) . .
C6 C1 P1 125.1(5) . .
C2 C1 P1 116.6(5) . .
C6 C5 C4 120.3(6) . .
C6 C5 H5 119.9 . .
C4 C5 H5 119.9 . .
C13 C18 C17 120.0(6) . .
C13 C18 H18 120.0 . .
C17 C18 H18 120.0 . .
C11 C10 C9 120.4(6) . .
C11 C10 H10 119.8 . .
C9 C10 H10 119.8 . .
C5 C6 C1 121.4(6) . .
C5 C6 H6 119.3 . .
C1 C6 H6 119.3 . .
C10 C11 C12 120.8(6) . .
C10 C11 H11 119.6 . .
C12 C11 H11 119.6 . .
C22 C22 C21 118.3(7) 3_665 .
C22 C22 C23 118.8(7) 3_665 3_665
C21 C22 C23 122.9(6) . 3_665
C19 C23 C22 123.6(6) . 3_665
C19 C23 H23 118.2 . .
C22 C23 H23 118.2 3_665 .
C3 C4 C5 119.7(6) . .
C3 C4 H4 120.2 . .
C5 C4 H4 120.2 . .

loop_
_geom_bond_atom_site_label_1
_geom_bond_atom_site_label_2
_geom_bond_distance
_geom_bond_site_symmetry_2
Au1 C19 2.023(5) .
Au1 P1 2.2643(16) .
P1 C7 1.796(6) .
P1 C13 1.795(6) .
P1 C1 1.807(6) .
C12 C11 1.376(8) .
C12 C7 1.379(8) .
C12 H12 0.9500 .
C19 C23 1.360(8) .
C19 C20 1.425(9) .
C3 C4 1.367(10) .
C3 C2 1.382(9) .
C3 H3 0.9500 .
C16 C17 1.378(9) .
C16 C15 1.381(9) .
C16 H16 0.9500 .
C17 C18 1.382(9) .
C17 H17 0.9500 .
C2 C1 1.382(8) .
C2 H2 0.9500 .
C9 C8 1.375(9) .
C9 C10 1.383(10) .
C9 H9 0.9500 .
C13 C18 1.375(8) .
C13 C14 1.392(8) .
C14 C15 1.376(9) .
C14 H14 0.9500 .
C7 C8 1.389(8) .
C8 H8 0.9500 .
C15 H15 0.9500 .
C21 C20 1.350(9) .
C21 C22 1.402(8) .
C21 H21 0.9500 .
C20 H20 0.9500 .
C1 C6 1.379(9) .
C5 C6 1.354(9) .
C5 C4 1.378(10) .
C5 H5 0.9500 .
C18 H18 0.9500 .
C10 C11 1.349(9) .
C10 H10 0.9500 .
C6 H6 0.9500 .
C11 H11 0.9500 .
C22 C22 1.391(11) 3_665
C22 C23 1.400(8) 3_665
C23 C22 1.400(8) 3_665
C23 H23 0.9500 .
C4 H4 0.9500 .
